data_7221513
loop_
_publ_author_name
'Singh, N.'
'Bhattacharya, S.'
'Mayer, P.'
'Noeth, H.'

_publ_section_title
;
 Synthesis, characterization and reactivity of a diorganotin
 thiocarboxylate: dimethyl(thioacetato)-tin(IV) chloride and its reactions
 with nucleophiles exhibiting desulfurization
;
_journal_name_full
;
Zeitschrift fuer Naturforschung, Teil B. Anorganische Chemie, Organische 
Chemie (42,1987-)
;
_journal_page_first 116
_journal_page_last 122
_journal_volume 64
_journal_year 2009
_chemical_formula_sum 'C6 H18 S3 Sn3'
_chemical_name_systematic '(Sn (C H3)2 S)3'
_space_group_IT_number 96
_symmetry_space_group_name_Hall 'P 4nw 2abw'
_symmetry_space_group_name_H-M 'P 43 21 2'
_cell_angle_alpha 90
_cell_angle_beta 90
_cell_angle_gamma 90
_cell_formula_units_Z 4
_cell_length_a 9.622
_cell_length_b 9.622
_cell_length_c 17.188
_cell_volume 1591.315
_citation_journal_id_ASTM ZNBSEN
_cod_data_source_file Singh_ZNBSEN_2009_1662.cif
_cod_data_source_block C6H18S3Sn3
_cod_original_cell_volume 1591.314
_cod_database_code 7221513

loop_
_symmetry_equiv_pos_as_xyz
x,y,z
-y+1/2,x+1/2,z+3/4
-x,-y,z+1/2
y+1/2,-x+1/2,z+1/4
x+1/2,-y+1/2,-z+1/4
y,x,-z
-x+1/2,y+1/2,-z+3/4
-y,-x,-z+1/2

loop_
_atom_site_label
_atom_site_type_symbol
_atom_site_fract_x
_atom_site_fract_y
_atom_site_fract_z
_atom_site_occupancy
_atom_site_U_iso_or_equiv
H4 H+1 0.8882 0.708 0.0895 1 0.0
C2 C-4 0.8717 0.8046 0.1 1 0.0
H7 H+1 1.1159 1.5028 0.1216 1 0.0
H3 H+1 1.0599 1.0612 0.2079 1 0.0
Sn2 Sn+4 1.09166 1.2376 0.093864 1 0.0
H6 H+1 0.9278 0.8335 0.1432 1 0.0
S2 S-2 0.88708 1.16867 0.02046 1 0.0
S1 S-2 1.27534 1.27534 0 1 0.0
Sn1 Sn+4 0.92444 0.92444 0 1 0.0
H2 H+1 1.1555 0.9905 0.1455 1 0.0
C1 C-4 1.1376 1.0748 0.1737 1 0.0
C3 C-4 1.0442 1.439 0.1369 1 0.0
H9 H+1 0.9568 1.4692 0.116 1 0.0
H8 H+1 1.0385 1.4361 0.1927 1 0.0
H5 H+1 0.7753 0.8182 0.1123 1 0.0
H1 H+1 1.2182 1.0992 0.2036 1 0.0
